data_7130361
loop_
_publ_author_name
'Pournara, Anastasia D.'
'Rizogianni, Sofia'
'Evangelou, Dimitrios A.'
'Andreou, Evangelos K.'
'Armatas, Gerasimos S.'
'Manos, Manolis J.'

_publ_section_title
;
 Zr<sup>4+</sup>-terephthalate MOFs with 6-connected structures, highly
 efficient As(III/V) sorption and superhydrophobic properties.
;
_journal_name_full 'Chemical communications (Cambridge, England)'
_journal_paper_doi 10.1039/d2cc03090j
_journal_year 2022
_chemical_compound_source 'see text'
_chemical_formula_moiety 'C13.64 H16.22 As N O12.67 Zr2, 3(H2 O)'
_chemical_formula_sum 'C13.64 H22.22 As N O15.67 Zr2'
_chemical_formula_weight 708.25
_space_group_IT_number 146
_space_group_name_Hall 'R 3'
_space_group_name_H-M_alt 'R 3 :H'
_symmetry_cell_setting trigonal
_symmetry_Int_Tables_number 146
_symmetry_space_group_name_Hall 'R 3'
_symmetry_space_group_name_H-M 'R 3 :H'
_audit_update_record
;
2022-05-31 deposited with the CCDC.	2022-07-14 downloaded from the CCDC.
;
_cell_angle_alpha 90
_cell_angle_beta 90
_cell_angle_gamma 120
_cell_formula_units_Z 9
_cell_length_a 14.62(6)
_cell_length_b 14.62(6)
_cell_length_c 35.67(15)
_cell_volume 6603(5)
_computing_cell_refinement 'TOPAS V.6, BRUKER'
_computing_publication_material 'PLATON (Spek, 2003)'
_computing_structure_refinement 'TOPAS V.6, BRUKER'
_diffrn_ambient_temperature 298
_diffrn_measurement_device_type 'BRUKER D2 PHASER'
_diffrn_radiation_probe x-ray
_diffrn_radiation_type CuK\a
_diffrn_radiation_wavelength 1.54184
_exptl_absorpt_coefficient_mu 7.642
_exptl_crystal_density_diffrn 1.603
_exptl_crystal_density_method 'Not Measured'
_exptl_crystal_F_000 3144.5
_cod_data_source_file d2cc03090j3.cif
_cod_data_source_block HEXMOFAsV
_cod_original_cell_volume 6603(61)
_cod_original_sg_symbol_H-M 'R 3'
_cod_database_code 7130361

loop_
_space_group_symop_id
_space_group_symop_operation_xyz
1 x,y,z
2 -y,x-y,z
3 -x+y,-x,z
4 1/3+x,2/3+y,2/3+z
5 1/3-y,2/3+x-y,2/3+z
6 1/3-x+y,2/3-x,2/3+z
7 2/3+x,1/3+y,1/3+z
8 2/3-y,1/3+x-y,1/3+z
9 2/3-x+y,1/3-x,1/3+z

loop_
_atom_site_label
_atom_site_type_symbol
_atom_site_thermal_displace_type
_atom_site_fract_x
_atom_site_fract_y
_atom_site_fract_z
_atom_site_occupancy
_atom_site_U_iso_or_equiv
_atom_site_calc_flag
_atom_site_refinement_flags
_atom_site_disorder_assembly
_atom_site_disorder_group
Zr1 Zr Uiso 0.08090 0.16160 0.04010 1.000 0.0500 . . . .
Zr2 Zr Uiso 0.16163 0.08087 -0.04013 1.000 0.0500 . . . .
As47 As Uiso 0.24292 0.32725 -0.01647 1.000 0.0500 . . . .
O3 O Uiso 0.18110 0.16970 0.09020 1.000 0.0500 . . . .
O4 O Uiso 0.05280 0.29790 0.02610 1.000 0.0500 . . . .
O5 O Uiso 0.49100 0.32460 0.24590 1.000 0.0500 . . . .
O6 O Uiso 0.29783 0.05277 -0.02613 1.000 0.0500 . . . .
O7 O Uiso 0.49100 0.16640 0.24590 1.000 0.0500 . . . .
O8 O Uiso -0.01140 0.16970 0.09020 1.000 0.0500 . . . .
O9 O Uiso 0.16150 0.08080 0.02000 1.000 0.0500 . . . .
O10 O Uiso 0.08080 0.16150 -0.02000 1.000 0.0500 . . . .
O43 O Uiso 0.35592 0.44945 -0.01997 1.000 0.0500 . . . .
O44 O Uiso 0.28142 0.24975 -0.03817 1.000 0.0500 . . . .
O45 O Uiso 0.22822 0.31235 0.03043 1.000 0.0500 . . . .
O46 O Uiso 0.14832 0.34145 -0.03837 1.000 0.0500 . . . .
O58 O Uiso 0.00000 0.00000 0.06030 1.000 0.0500 . . . .
O59 O Uiso 0.00000 0.00000 -0.06033 1.000 0.0500 . . . .
N11 N Uiso 0.27330 0.30540 0.13530 1.000 0.0500 . . . .
C12 C Uiso 0.30550 0.23740 0.15190 1.000 0.0500 . . . .
C13 C Uiso 0.36660 0.26800 0.18430 1.000 0.0500 . . . .
C14 C Uiso 0.36660 0.09860 0.18430 1.000 0.0500 . . . .
C15 C Uiso 0.30550 0.06800 0.15190 1.000 0.0500 . . . .
C16 C Uiso 0.20670 0.10330 0.10360 1.000 0.0500 . . . .
C17 C Uiso 0.27630 0.13820 0.13810 1.000 0.0500 . . . .
C18 C Uiso 0.46540 0.23270 0.23260 1.000 0.0500 . . . .
C19 C Uiso 0.39580 0.19780 0.19800 1.000 0.0500 . . . .
C20 C Uiso 0.27360 0.33830 0.09710 0.940 0.0500 . . . .
C21 C Uiso -0.00370 0.53100 0.10750 0.940 0.0500 . . . .
C22 C Uiso 0.11620 0.57860 0.11030 0.940 0.0500 . . . .
C23 C Uiso 0.14750 0.51310 0.08550 0.940 0.0500 . . . .
C24 C Uiso 0.14710 0.43100 0.11200 0.940 0.0500 . . . .
C25 C Uiso 0.17520 0.35020 0.09720 0.940 0.0500 . . . .
O49 O Uiso 0.55400 0.27400 0.06100 1.000 0.0500 . . . .
O50 O Uiso 0.38000 0.25400 0.05000 1.000 0.0500 . . . .
O51 O Uiso 0.10767 0.07633 0.23933 1.000 0.0500 . . . .
H27 H Uiso 0.38980 0.34730 0.19800 1.000 0.0600 . . . .
H28 H Uiso 0.38980 0.04250 0.19800 1.000 0.0600 . . . .
H29 H Uiso 0.28220 -0.01140 0.13820 1.000 0.0600 . . . .
H30 H Uiso 0.26390 0.27410 0.07660 0.940 0.0600 . . . .
H31 H Uiso 0.35030 0.41560 0.09150 0.940 0.0600 . . . .
H32 H Uiso -0.04470 0.44300 0.11450 0.940 0.0600 . . . .
H33 H Uiso -0.02560 0.54160 0.07780 0.940 0.0600 . . . .
H34 H Uiso -0.03030 0.57280 0.12810 0.940 0.0600 . . . .
H35 H Uiso 0.13930 0.57540 0.14060 0.940 0.0600 . . . .
H36 H Uiso 0.15740 0.66430 0.10030 0.940 0.0600 . . . .
H37 H Uiso 0.23010 0.56530 0.07340 0.940 0.0600 . . . .
H38 H Uiso 0.08720 0.47490 0.06200 0.940 0.0600 . . . .
H39 H Uiso 0.06500 0.38550 0.12510 0.940 0.0600 . . . .
H40 H Uiso 0.20650 0.47290 0.13550 0.940 0.0600 . . . .
H41 H Uiso 0.14890 0.33860 0.06670 0.940 0.0600 . . . .
H42 H Uiso 0.12140 0.27000 0.11080 0.940 0.0600 . . . .
H48 H Uiso 0.41782 0.45315 -0.00087 1.000 0.0500 . . . .
H54 H Uiso 0.61932 0.30326 0.08178 1.000 0.0500 . . . .
H55 H Uiso 0.51011 0.18621 0.06100 1.000 0.0500 . . . .
H56 H Uiso 0.44531 0.28326 0.07079 1.000 0.0500 . . . .
H57 H Uiso 0.33610 0.16621 0.05000 1.000 0.0500 . . . .
H52 H Uiso 0.07840 0.11239 0.26012 1.000 0.0500 . . . .
H53 H Uiso 0.19545 0.12023 0.23934 1.000 0.0500 . . . .

loop_
_atom_type_symbol
_atom_type_description
_atom_type_scat_dispersion_real
_atom_type_scat_dispersion_imag
_atom_type_scat_source
C C 0.0033 0.0016 ' International Tables Vol C Tables 4.2.6.8 and 6.1.1.4'
H H 0.0000 0.0000 ' International Tables Vol C Tables 4.2.6.8 and 6.1.1.4'
As As 0.0499 2.0058 ' International Tables Vol C Tables 4.2.6.8 and 6.1.1.4'
N N 0.0061 0.0033 ' International Tables Vol C Tables 4.2.6.8 and 6.1.1.4'
O O 0.0106 0.0060 ' International Tables Vol C Tables 4.2.6.8 and 6.1.1.4'
Zr Zr -2.9673 0.5597 ' International Tables Vol C Tables 4.2.6.8 and 6.1.1.4'

loop_
_geom_angle_atom_site_label_1
_geom_angle_atom_site_label_2
_geom_angle_atom_site_label_3
_geom_angle
_geom_angle_site_symmetry_1
_geom_angle_site_symmetry_2
_geom_angle_site_symmetry_3
_geom_angle_publ_flag
As47 Zr1 O3 104.3(3) . . . yes
As47 Zr1 O4 65.2(2) . . . yes
As47 Zr1 O8 134.7(2) . . . yes
As47 Zr1 O9 78.5(3) . . . yes
As47 Zr1 O10 49.93(14) . . . yes
As47 Zr1 O45 31.11(10) . . . yes
As47 Zr1 O58 147.76(3) . . . yes
As47 Zr1 O9 113.9(2) . . 2_555 yes
O3 Zr1 O4 121.24(9) . . . yes
O3 Zr1 O8 76.3(3) . . . yes
O3 Zr1 O9 77.1(2) . . . yes
O3 Zr1 O10 141.76(17) . . . yes
O3 Zr1 O45 77.8(2) . . . yes
O3 Zr1 O58 77.42(14) . . . yes
O3 Zr1 O9 141.77(9) . . 2_555 yes
O4 Zr1 O8 75.90(16) . . . yes
O4 Zr1 O9 142.04(14) . . . yes
O4 Zr1 O10 77.37(7) . . . yes
O4 Zr1 O45 66.8(3) . . . yes
O4 Zr1 O58 141.8(2) . . . yes
O4 Zr1 O9 77.3(2) . . 2_555 yes
O8 Zr1 O9 141.83(9) . . . yes
O8 Zr1 O10 141.66(16) . . . yes
O8 Zr1 O45 112.2(2) . . . yes
O8 Zr1 O58 77.38(18) . . . yes
O8 Zr1 O9 77.0(3) . . 2_555 yes
O9 Zr1 O10 70.67(9) . . . yes
O9 Zr1 O45 88.1(4) . . . yes
O9 Zr1 O58 70.4(3) . . . yes
O9 Zr1 O9 109.6(3) . . 2_555 yes
O10 Zr1 O45 81.05(5) . . . yes
O10 Zr1 O58 109.37(11) . . . yes
O9 Zr1 O10 70.67(10) 2_555 . . yes
O45 Zr1 O58 150.25(10) . . . yes
O9 Zr1 O45 138.28(14) 2_555 . . yes
O9 Zr1 O58 70.36(9) 2_555 . . yes
O6 Zr2 O9 77.39(7) . . . yes
O6 Zr2 O10 142.02(14) . . . yes
O6 Zr2 O44 85.3(3) . . . yes
O6 Zr2 O59 141.8(2) . . . yes
O6 Zr2 O10 77.4(2) . . 3_555 yes
O6 Zr2 O7 76.27(16) . . 5_544 yes
O5 Zr2 O6 122.15(9) 6_554 . . yes
O9 Zr2 O10 70.62(9) . . . yes
O9 Zr2 O44 88.21(1) . . . yes
O9 Zr2 O59 109.35(11) . . . yes
O9 Zr2 O10 70.64(10) . . 3_555 yes
O7 Zr2 O9 141.33(16) 5_544 . . yes
O5 Zr2 O9 141.36(17) 6_554 . . yes
O10 Zr2 O44 74.0(3) . . . yes
O10 Zr2 O59 70.4(3) . . . yes
O10 Zr2 O10 109.5(3) . . 3_555 yes
O7 Zr2 O10 141.55(9) 5_544 . . yes
O5 Zr2 O10 76.4(2) 6_554 . . yes
O44 Zr2 O59 131.36(8) . . . yes
O10 Zr2 O44 155.01(12) 3_555 . . yes
O7 Zr2 O44 117.1(2) 5_544 . . yes
O5 Zr2 O44 63.4(2) 6_554 . . yes
O10 Zr2 O59 70.37(9) 3_555 . . yes
O7 Zr2 O59 76.69(18) 5_544 . . yes
O5 Zr2 O59 76.71(14) 6_554 . . yes
O7 Zr2 O10 76.3(3) 5_544 . 3_555 yes
O5 Zr2 O10 141.51(9) 6_554 . 3_555 yes
O5 Zr2 O7 77.2(3) 6_554 . 5_544 yes
Zr1 As47 O43 143.95(12) . . . yes
Zr1 As47 O44 98.9(3) . . . yes
Zr1 As47 O45 42.52(11) . . . yes
Zr1 As47 O46 92.5(3) . . . yes
O43 As47 O44 101.2(3) . . . yes
O43 As47 O45 101.50(2) . . . yes
O43 As47 O46 104.9(3) . . . yes
O44 As47 O45 115.64(15) . . . yes
O44 As47 O46 116.1(2) . . . yes
O45 As47 O46 114.53(16) . . . yes
Zr1 O3 C16 132.15(11) . . . yes
Zr2 O5 C18 132.97(6) 8_555 . . yes
Zr2 O7 C18 132.98(11) 9_555 . . yes
Zr1 O8 C16 132.21(17) . . 2_555 yes
Zr1 O9 Zr2 109.36(9) . . . yes
Zr1 O9 Zr1 109.7(3) . . 3_555 yes
Zr1 O9 Zr2 109.32(10) 3_555 . . yes
Zr1 O10 Zr2 109.36(9) . . . yes
Zr1 O10 Zr2 109.37(10) . . 2_555 yes
Zr2 O10 Zr2 109.7(3) . . 2_555 yes
Zr2 O44 As47 115.0(3) . . . yes
Zr1 O45 As47 106.36(1) . . . yes
Zr1 O58 Zr1 109.54(9) . . 2_555 yes
Zr1 O58 Zr1 109.5(3) . . 3_555 yes
Zr1 O58 Zr1 109.5(3) 2_555 . 3_555 yes
Zr2 O59 Zr2 109.6(3) . . 2_555 yes
Zr2 O59 Zr2 109.55(9) . . 3_555 yes
Zr2 O59 Zr2 109.6(3) 2_555 . 3_555 yes
C12 N11 C20 132.66(4) . . . yes
As47 O43 H48 110.00 . . . no
N11 C12 C13 120.3(2) . . . yes
C13 C12 C17 116.45(7) . . . no
N11 C12 C17 123.2(2) . . . yes
C12 C13 C19 116.22(19) . . . no
C15 C14 C19 116.34(7) . . . no
C14 C15 C17 116.34(19) . . . no
O3 C16 C17 116.44(19) . . . yes
O3 C16 O8 127.0(2) . . 3_555 yes
O8 C16 C17 116.58(8) 3_555 . . yes
C12 C17 C16 116.51(7) . . . no
C15 C17 C16 116.34(19) . . . no
C12 C17 C15 127.1(2) . . . no
O5 C18 O7 127.2(2) . . . yes
O7 C18 C19 116.36(19) . . . yes
O5 C18 C19 116.47(8) . . . yes
C13 C19 C14 127.3(2) . . . no
C14 C19 C18 116.40(7) . . . no
C13 C19 C18 116.24(19) . . . no
N11 C20 C25 100.89(6) . . . yes
C21 C22 C23 108.06(18) . . . no
C22 C23 C24 104.4(3) . . . no
C23 C24 C25 119.9(3) . . . no
C20 C25 C24 136.04(4) . . . no
C12 C13 H27 120.00 . . . no
C19 C13 H27 124.00 . . . no
C15 C14 H28 120.00 . . . no
C19 C14 H28 124.00 . . . no
C14 C15 H29 120.00 . . . no
C17 C15 H29 124.00 . . . no
N11 C20 H30 111.00 . . . no
N11 C20 H31 109.00 . . . no
C25 C20 H30 111.00 . . . no
C25 C20 H31 114.00 . . . no
H30 C20 H31 111.00 . . . no
C22 C21 H32 110.00 . . . no
C22 C21 H33 110.00 . . . no
C22 C21 H34 109.00 . . . no
H32 C21 H33 109.00 . . . no
H32 C21 H34 110.00 . . . no
H33 C21 H34 109.00 . . . no
C21 C22 H35 110.00 . . . no
C21 C22 H36 110.00 . . . no
C23 C22 H35 110.00 . . . no
C23 C22 H36 110.00 . . . no
H35 C22 H36 110.00 . . . no
C22 C23 H37 110.00 . . . no
C22 C23 H38 109.00 . . . no
C24 C23 H37 110.00 . . . no
C24 C23 H38 112.00 . . . no
H37 C23 H38 110.00 . . . no
C23 C24 H39 108.00 . . . no
C23 C24 H40 109.00 . . . no
C25 C24 H39 108.00 . . . no
C25 C24 H40 104.00 . . . no
H39 C24 H40 108.00 . . . no
C20 C25 H41 104.00 . . . no
C20 C25 H42 95.00 . . . no
C24 C25 H41 104.00 . . . no
C24 C25 H42 109.00 . . . no
H41 C25 H42 104.00 . . . no
H54 O49 H55 109.00 . . . no
H56 O50 H57 109.00 . . . no
H52 O51 H53 109.00 . . . no

loop_
_geom_bond_atom_site_label_1
_geom_bond_atom_site_label_2
_geom_bond_distance
_geom_bond_site_symmetry_1
_geom_bond_site_symmetry_2
_geom_bond_publ_flag
Zr1 As47 3.132(13) . . yes
Zr1 O3 2.276(10) . . yes
Zr1 O4 2.282(10) . . yes
Zr1 O8 2.278(10) . . yes
Zr1 O9 2.166(9) . . yes
Zr1 O10 2.144(9) . . yes
Zr1 O45 2.207(9) . . yes
Zr1 O58 2.169(9) . . yes
Zr1 O9 2.169(9) . 2_555 yes
Zr2 O6 2.281(10) . . yes
Zr2 O9 2.145(9) . . yes
Zr2 O10 2.167(9) . . yes
Zr2 O44 2.201(9) . . yes
Zr2 O59 2.170(9) . . yes
Zr2 O10 2.169(9) . 3_555 yes
Zr2 O7 2.161(9) . 5_544 yes
Zr2 O5 2.160(9) . 6_554 yes
As47 O43 1.728(7) . . yes
As47 O44 1.685(7) . . yes
As47 O45 1.687(7) . . yes
As47 O46 1.689(7) . . yes
O3 C16 1.294(5) . . yes
O5 C18 1.291(5) . . yes
O7 C18 1.291(5) . . yes
O8 C16 1.293(5) . 2_555 yes
N11 C12 1.424(6) . . yes
N11 C20 1.444(6) . . yes
O43 H48 1.1100 . . no
C12 C17 1.382(6) . . no
C12 C13 1.391(6) . . no
C13 C19 1.383(6) . . no
C14 C19 1.380(6) . . no
C14 C15 1.391(6) . . no
C15 C17 1.384(6) . . no
C16 C17 1.514(6) . . no
C18 C19 1.517(6) . . no
C20 C25 1.533(6) . . no
C21 C22 1.532(6) . . no
C22 C23 1.532(6) . . no
C23 C24 1.526(6) . . no
C24 C25 1.526(6) . . no
C13 H27 1.1400 . . no
C14 H28 1.1400 . . no
C15 H29 1.1400 . . no
C20 H30 1.1400 . . no
C20 H31 1.1400 . . no
C21 H32 1.1400 . . no
C21 H33 1.1400 . . no
C21 H34 1.1400 . . no
C22 H35 1.1400 . . no
C22 H36 1.1400 . . no
C23 H37 1.1400 . . no
C23 H38 1.1400 . . no
C24 H39 1.1400 . . no
C24 H40 1.1400 . . no
C25 H41 1.1400 . . no
C25 H42 1.1400 . . no
O49 H54 1.1100 . . no
O49 H55 1.1100 . . no
O50 H56 1.1100 . . no
O50 H57 1.1100 . . no
O51 H52 1.1100 . . no
O51 H53 1.1100 . . no

loop_
_geom_hbond_atom_site_label_D
_geom_hbond_atom_site_label_H
_geom_hbond_atom_site_label_A
_geom_hbond_distance_DH
_geom_hbond_distance_HA
_geom_hbond_distance_DA
_geom_hbond_angle_DHA
_geom_hbond_site_symmetry_A
_geom_hbond_publ_flag
O49 H54 O49 1.1100 1.9000 2.472(10) 107.00 2_655 yes
O49 H54 O49 1.1100 2.0000 2.472(10) 101.00 3_665 yes
O50 H56 O49 1.1100 1.7000 2.443(10) 119.00 . yes
O50 H57 O9 1.1100 2.4600 3.110(13) 116.00 . yes
C20 H30 O3 1.1400 1.4800 2.152(9) 110.00 . yes
C20 H30 O45 1.1400 1.8900 2.447(10) 105.00 . yes
C20 H30 O50 1.1400 2.0900 2.946(12) 129.00 . yes
C21 H33 O50 1.1400 2.4800 3.380(14) 135.00 3_565 yes
C21 H34 N11 1.1400 1.9800 2.819(12) 127.00 3_565 yes
C25 H41 O4 1.1400 1.8900 2.975(13) 157.00 . yes
C25 H41 O45 1.1400 1.9000 2.647(11) 119.00 . yes
C25 H42 O3 1.1400 2.1800 2.695(11) 104.00 . yes
C25 H42 O8 1.1400 1.9000 2.696(11) 123.00 . yes

loop_
_geom_torsion_atom_site_label_1
_geom_torsion_atom_site_label_2
_geom_torsion_atom_site_label_3
_geom_torsion_atom_site_label_4
_geom_torsion
_geom_torsion_site_symmetry_1
_geom_torsion_site_symmetry_2
_geom_torsion_site_symmetry_3
_geom_torsion_site_symmetry_4
_geom_torsion_publ_flag
O3 Zr1 As47 O43 -37.09 . . . . no
O4 Zr1 As47 O43 81.05 . . . . no
O8 Zr1 As47 O43 47.74 . . . . no
O9 Zr1 As47 O43 -110.42 . . . . no
O10 Zr1 As47 O43 175.29 . . . . no
O45 Zr1 As47 O43 -4.63 . . . . no
O58 Zr1 As47 O43 -126.13 . . . . no
O9 Zr1 As47 O43 143.09 2_555 . . . no
O3 Zr1 As47 O44 86.10 . . . . no
O4 Zr1 As47 O44 -155.76 . . . . no
O8 Zr1 As47 O44 170.93 . . . . no
O9 Zr1 As47 O44 12.78 . . . . no
O10 Zr1 As47 O44 -61.52 . . . . no
O45 Zr1 As47 O44 118.57 . . . . no
O58 Zr1 As47 O44 -2.94 . . . . no
O9 Zr1 As47 O44 -93.72 2_555 . . . no
O3 Zr1 As47 O45 -32.46 . . . . no
O4 Zr1 As47 O45 85.68 . . . . no
O8 Zr1 As47 O45 52.37 . . . . no
O9 Zr1 As47 O45 -105.79 . . . . no
O10 Zr1 As47 O45 179.92 . . . . no
O58 Zr1 As47 O45 -121.50 . . . . no
O9 Zr1 As47 O45 147.71 2_555 . . . no
O3 Zr1 As47 O46 -157.01 . . . . no
O4 Zr1 As47 O46 -38.87 . . . . no
O8 Zr1 As47 O46 -72.18 . . . . no
O9 Zr1 As47 O46 129.66 . . . . no
O10 Zr1 As47 O46 55.37 . . . . no
O45 Zr1 As47 O46 -124.55 . . . . no
O58 Zr1 As47 O46 113.95 . . . . no
O9 Zr1 As47 O46 23.16 2_555 . . . no
As47 Zr1 O3 C16 -111.34 . . . . no
O4 Zr1 O3 C16 179.23 . . . . no
O8 Zr1 O3 C16 115.38 . . . . no
O9 Zr1 O3 C16 -36.95 . . . . no
O10 Zr1 O3 C16 -69.88 . . . . no
O45 Zr1 O3 C16 -127.83 . . . . no
O58 Zr1 O3 C16 35.53 . . . . no
O9 Zr1 O3 C16 68.39 2_555 . . . no
As47 Zr1 O58 Zr1 -103.87 . . . 2_555 no
O3 Zr1 O58 Zr1 159.17 . . . 2_555 no
O4 Zr1 O58 Zr1 34.05 . . . 2_555 no
O8 Zr1 O58 Zr1 80.58 . . . 2_555 no
O9 Zr1 O58 Zr1 -120.24 . . . 2_555 no
O10 Zr1 O58 Zr1 -60.07 . . . 2_555 no
O45 Zr1 O58 Zr1 -166.47 . . . 2_555 no
As47 Zr1 O58 Zr1 16.30 . . . 3_555 no
O3 Zr1 O58 Zr1 -80.66 . . . 3_555 no
O4 Zr1 O58 Zr1 154.22 . . . 3_555 no
As47 Zr1 O8 C16 147.92 . . . 2_555 no
O3 Zr1 O8 C16 -115.33 . . . 2_555 no
O4 Zr1 O8 C16 116.99 . . . 2_555 no
O9 Zr1 O8 C16 -68.24 . . . 2_555 no
O10 Zr1 O8 C16 69.92 . . . 2_555 no
O45 Zr1 O8 C16 174.16 . . . 2_555 no
O58 Zr1 O8 C16 -35.43 . . . 2_555 no
O9 Zr1 O8 C16 37.00 2_555 . . 2_555 no
As47 Zr1 O9 Zr2 -51.25 . . . . no
O3 Zr1 O9 Zr2 -159.03 . . . . no
O4 Zr1 O9 Zr2 -34.18 . . . . no
O8 Zr1 O9 Zr2 154.07 . . . . no
O10 Zr1 O9 Zr2 0.09 . . . . no
O45 Zr1 O9 Zr2 -81.08 . . . . no
O58 Zr1 O9 Zr2 119.93 . . . . no
O9 Zr1 O9 Zr2 60.27 2_555 . . . no
As47 Zr1 O9 Zr1 -171.12 . . . 3_555 no
O3 Zr1 O9 Zr1 81.10 . . . 3_555 no
O4 Zr1 O9 Zr1 -154.06 . . . 3_555 no
O8 Zr1 O9 Zr1 34.20 . . . 3_555 no
O10 Zr1 O9 Zr1 -119.79 . . . 3_555 no
O45 Zr1 O9 Zr1 159.05 . . . 3_555 no
O58 Zr1 O9 Zr1 0.06 . . . 3_555 no
O9 Zr1 O9 Zr1 -59.60 2_555 . . 3_555 no
O3 Zr1 O10 Zr2 34.08 . . . . no
O4 Zr1 O10 Zr2 159.13 . . . . no
O8 Zr1 O10 Zr2 -154.17 . . . . no
O9 Zr1 O10 Zr2 -0.09 . . . . no
O45 Zr1 O10 Zr2 91.09 . . . . no
O58 Zr1 O10 Zr2 -60.10 . . . . no
O9 Zr1 O10 Zr2 -120.04 2_555 . . . no
As47 Zr1 O10 Zr2 -148.85 . . . 2_555 no
O3 Zr1 O10 Zr2 154.18 . . . 2_555 no
O4 Zr1 O10 Zr2 -80.77 . . . 2_555 no
O8 Zr1 O10 Zr2 -34.07 . . . 2_555 no
O9 Zr1 O10 Zr2 120.02 . . . 2_555 no
O45 Zr1 O10 Zr2 -148.81 . . . 2_555 no
O58 Zr1 O10 Zr2 60.00 . . . 2_555 no
O58 Zr1 O9 Zr1 -0.06 . 3_555 . . no
As47 Zr1 O9 Zr1 145.44 3_555 3_555 . . no
O3 Zr1 O9 Zr1 -34.28 3_555 3_555 . . no
O4 Zr1 O9 Zr1 -159.30 3_555 3_555 . . no
O8 Zr1 O9 Zr1 -81.10 3_555 3_555 . . no
O9 Zr1 O9 Zr1 59.64 3_555 3_555 . . no
O10 Zr1 O9 Zr1 119.83 3_555 3_555 . . no
O45 Zr1 O9 Zr1 169.94 3_555 3_555 . . no
O58 Zr1 O9 Zr2 -119.95 . 3_555 . . no
As47 Zr1 O9 Zr2 25.55 3_555 3_555 . . no
O3 Zr1 O9 Zr2 -154.18 3_555 3_555 . . no
O4 Zr1 O9 Zr2 80.81 3_555 3_555 . . no
O8 Zr1 O9 Zr2 159.01 3_555 3_555 . . no
O9 Zr1 O9 Zr2 -60.25 3_555 3_555 . . no
O10 Zr1 O9 Zr2 -0.07 3_555 3_555 . . no
O45 Zr1 O9 Zr2 50.05 3_555 3_555 . . no
As47 Zr1 O10 Zr2 91.04 . . . . no
O9 Zr1 O58 Zr1 0.06 . 3_555 . . no
O8 Zr1 O45 As47 -142.57 . . . . no
O9 Zr1 O45 As47 70.66 . . . . no
O8 Zr1 O58 Zr1 -159.24 . . . 3_555 no
O9 Zr1 O58 Zr1 -0.06 . . . 3_555 no
O10 Zr1 O58 Zr1 60.11 . . . 3_555 no
O3 Zr1 O45 As47 147.86 . . . . no
O4 Zr1 O45 As47 -80.09 . . . . no
O10 Zr1 O45 As47 -0.07 . . . . no
O58 Zr1 O45 As47 113.56 . . . . no
O45 Zr1 O58 Zr1 -46.30 . . . 3_555 no
O9 Zr1 O10 Zr2 0.06 2_555 . . 2_555 no
O9 Zr1 O45 As47 -47.20 2_555 . . . no
O44 Zr2 O9 Zr1 73.53 . . . . no
O59 Zr2 O9 Zr1 -60.08 . . . . no
O6 Zr2 O9 Zr1 159.14 . . . . no
O9 Zr2 O10 Zr1 0.09 . . . . no
O10 Zr2 O9 Zr1 -0.09 . . . . no
O10 Zr2 O9 Zr1 -120.03 3_555 . . . no
O7 Zr2 O9 Zr1 -152.85 5_544 . . . no
O44 Zr2 O10 Zr1 -93.74 . . . . no
O5 Zr2 O9 Zr1 32.74 6_554 . . . no
O6 Zr2 O9 Zr1 -80.77 . . . 3_555 no
O10 Zr2 O9 Zr1 120.01 . . . 3_555 no
O44 Zr2 O9 Zr1 -166.38 . . . 3_555 no
O59 Zr2 O10 Zr1 119.95 . . . . no
O10 Zr2 O10 Zr1 60.24 3_555 . . . no
O7 Zr2 O10 Zr1 152.71 5_544 . . . no
O5 Zr2 O10 Zr2 80.55 6_554 . . 2_555 no
O59 Zr2 O10 Zr1 -119.94 . 2_555 . . no
O6 Zr2 O10 Zr1 -34.15 . . . . no
O9 Zr2 O10 Zr1 -0.06 2_555 2_555 . . no
O10 Zr2 O10 Zr1 -60.21 2_555 2_555 . . no
O44 Zr2 O10 Zr1 33.63 2_555 2_555 . . no
O7 Zr2 O10 Zr1 159.54 6_554 2_555 . . no
O59 Zr2 O10 Zr2 -0.03 . 2_555 . . no
O6 Zr2 O10 Zr2 -159.26 2_555 2_555 . . no
O9 Zr2 O10 Zr2 119.85 2_555 2_555 . . no
O10 Zr2 O10 Zr2 59.70 2_555 2_555 . . no
O44 Zr2 O10 Zr2 153.54 2_555 2_555 . . no
O7 Zr2 O10 Zr2 -80.55 6_554 2_555 . . no
O59 Zr2 O9 Zr1 60.01 . . . 3_555 no
O10 Zr2 O9 Zr1 0.06 3_555 . . 3_555 no
O7 Zr2 O9 Zr1 -32.76 5_544 . . 3_555 no
O5 Zr2 O9 Zr1 152.83 6_554 . . 3_555 no
O6 Zr2 O10 Zr1 80.83 2_555 2_555 . . no
O7 Zr2 O44 As47 150.07 5_544 . . . no
O5 Zr2 O44 As47 92.39 6_554 . . . no
O10 Zr2 O59 Zr2 -0.02 . . . 2_555 no
O44 Zr2 O59 Zr2 -45.28 . . . 2_555 no
O6 Zr2 O59 Zr2 34.03 . . . 3_555 no
O9 Zr2 O59 Zr2 -60.09 . . . 3_555 no
O5 Zr2 O10 Zr1 -159.53 6_554 . . . no
O6 Zr2 O10 Zr2 -154.07 . . . 2_555 no
O9 Zr2 O10 Zr2 -119.84 . . . 2_555 no
O44 Zr2 O10 Zr2 146.34 . . . 2_555 no
O59 Zr2 O10 Zr2 0.02 . . . 2_555 no
O10 Zr2 O10 Zr2 -59.68 3_555 . . 2_555 no
O7 Zr2 O10 Zr2 32.79 5_544 . . 2_555 no
O10 Zr2 O44 As47 9.88 . . . . no
O59 Zr2 O44 As47 54.01 . . . . no
O10 Zr2 O44 As47 -92.03 3_555 . . . no
O10 Zr2 O5 C18 67.32 7_555 8_555 . . no
O6 Zr2 O5 C18 179.33 8_555 8_555 . . no
O9 Zr2 O5 C18 -68.76 8_555 8_555 . . no
O10 Zr2 O5 C18 -37.01 8_555 8_555 . . no
O44 Zr2 O5 C18 -115.68 8_555 8_555 . . no
O10 Zr2 O7 C18 37.03 8_555 9_555 . . no
O6 Zr2 O7 C18 117.09 9_555 9_555 . . no
O9 Zr2 O7 C18 68.78 9_555 9_555 . . no
O10 Zr2 O7 C18 -67.25 9_555 9_555 . . no
O44 Zr2 O7 C18 -165.57 9_555 9_555 . . no
O6 Zr2 O44 As47 -137.95 . . . . no
O9 Zr2 O44 As47 -60.46 . . . . no
O6 Zr2 O59 Zr2 154.22 . . . 2_555 no
O9 Zr2 O59 Zr2 60.09 . . . 2_555 no
O10 Zr2 O59 Zr2 -120.21 . . . 3_555 no
O44 Zr2 O59 Zr2 -165.46 . . . 3_555 no
O10 Zr2 O59 Zr2 0.03 . 2_555 . . no
O43 As47 O45 Zr1 177.22 . . . . no
O43 As47 O44 Zr2 179.02 . . . . no
O44 As47 O45 Zr1 -74.28 . . . . no
Zr1 As47 O44 Zr2 29.15 . . . . no
O46 As47 O45 Zr1 64.76 . . . . no
O45 As47 O44 Zr2 70.33 . . . . no
O46 As47 O44 Zr2 -68.06 . . . . no
Zr1 O3 C16 C17 179.96 . . . . no
Zr1 O3 C16 O8 1.60 . . . 3_555 no
Zr2 O5 C18 C19 -179.90 8_555 . . . no
Zr2 O5 C18 O7 1.42 8_555 . . . no
Zr2 O7 C18 O5 -1.46 9_555 . . . no
Zr2 O7 C18 C19 179.86 9_555 . . . no
Zr1 O8 C16 O3 -1.67 3_555 3_555 . . no
Zr1 O8 C16 C17 179.97 3_555 3_555 . . no
C20 N11 C12 C17 -48.19 . . . . no
C12 N11 C20 C25 147.16 . . . . no
C20 N11 C12 C13 133.94 . . . . no
N11 C12 C17 C16 0.00 . . . . no
N11 C12 C17 C15 178.58 . . . . no
N11 C12 C13 C19 -178.80 . . . . no
C13 C12 C17 C15 -3.48 . . . . no
C13 C12 C17 C16 177.98 . . . . no
C17 C12 C13 C19 3.18 . . . . no
C12 C13 C19 C18 178.07 . . . . no
C12 C13 C19 C14 -3.69 . . . . no
C15 C14 C19 C18 -178.07 . . . . no
C15 C14 C19 C13 3.70 . . . . no
C19 C14 C15 C17 -3.18 . . . . no
C14 C15 C17 C12 3.47 . . . . no
C14 C15 C17 C16 -177.98 . . . . no
O8 C16 C17 C15 -0.08 3_555 . . . no
O3 C16 C17 C15 -178.62 . . . . no
O8 C16 C17 C12 178.62 3_555 . . . no
O3 C16 C17 C12 0.08 . . . . no
O5 C18 C19 C13 -0.19 . . . . no
O7 C18 C19 C13 178.63 . . . . no
O7 C18 C19 C14 0.19 . . . . no
O5 C18 C19 C14 -178.63 . . . . no
N11 C20 C25 C24 76.28 . . . . no
C21 C22 C23 C24 -93.26 . . . . no
C22 C23 C24 C25 -179.83 . . . . no
C23 C24 C25 C20 99.04 . . . . no
